data_2219642
loop_
_publ_author_name
'Panthi, Basu'
'Gipson, Stephen L.'
'Franken, Andreas'

_publ_section_title
;[1,3-Bis(diphenylphosphino)propane-\k^2^<i>P</i>,<i>P</i>']diiodido(perfluoropropyl)rhodium(III)
 dichloromethane solvate
;
_journal_coeditor_code KJ2099
_journal_issue 10
_journal_name_full 'Acta Crystallographica Section E'
_journal_page_first m1330
_journal_paper_doi 10.1107/S1600536808029978
_journal_volume 64
_journal_year 2008
_chemical_formula_iupac '[Rh I2 (C3 F7) (C27 H26 P2)], C H2 Cl2'
_chemical_formula_moiety 'C30 H26 F7 I2 P2 Rh, C H2 Cl2'
_chemical_formula_sum 'C31 H28 Cl2 F7 I2 P2 Rh'
_chemical_formula_weight 1023.08
_chemical_name_systematic
;
[1,3-Bis(diphenylphosphino)propane-
\k^2^P,P']diiodido(perfluoropropyl)rhodium(III)
dichloromethane solvate
;
_space_group_IT_number 14
_symmetry_cell_setting monoclinic
_symmetry_space_group_name_Hall '-P 2ybc'
_symmetry_space_group_name_H-M 'P 1 21/c 1'
_atom_sites_solution_hydrogens geom
_atom_sites_solution_primary direct
_atom_sites_solution_secondary difmap
_audit_creation_method SHELXL97
_cell_angle_alpha 90.00
_cell_angle_beta 110.299(2)
_cell_angle_gamma 90.00
_cell_formula_units_Z 4
_cell_length_a 14.0419(6)
_cell_length_b 15.1273(6)
_cell_length_c 17.7722(7)
_cell_measurement_reflns_used 7865
_cell_measurement_temperature 110(2)
_cell_measurement_theta_max 23.93
_cell_measurement_theta_min 2.40
_cell_volume 3540.6(3)
_computing_cell_refinement 'APEX2 (Bruker, 2003)'
_computing_data_collection 'APEX2 (Bruker, 2003)'
_computing_data_reduction 'APEX2 (Bruker, 2003)'
_computing_molecular_graphics 'SHELXTL (Sheldrick, 2008)'
_computing_publication_material 'SHELXTL (Sheldrick, 2008)'
_computing_structure_refinement 'SHELXTL (Sheldrick, 2008)'
_computing_structure_solution 'SHELXTL (Sheldrick, 2008)'
_diffrn_ambient_temperature 110(2)
_diffrn_measured_fraction_theta_full 0.999
_diffrn_measured_fraction_theta_max 0.999
_diffrn_measurement_device_type 'Bruker Nonius X8 APEX CCD area-detector'
_diffrn_measurement_method '\f and \w'
_diffrn_radiation_monochromator graphite
_diffrn_radiation_source 'fine-focus sealed tube'
_diffrn_radiation_type MoK\a
_diffrn_radiation_wavelength 0.71073
_diffrn_reflns_av_R_equivalents 0.0765
_diffrn_reflns_av_sigmaI/netI 0.0429
_diffrn_reflns_limit_h_max 16
_diffrn_reflns_limit_h_min -16
_diffrn_reflns_limit_k_max 18
_diffrn_reflns_limit_k_min -18
_diffrn_reflns_limit_l_max 21
_diffrn_reflns_limit_l_min -21
_diffrn_reflns_number 56038
_diffrn_reflns_theta_full 25.00
_diffrn_reflns_theta_max 25.35
_diffrn_reflns_theta_min 1.82
_exptl_absorpt_coefficient_mu 2.526
_exptl_absorpt_correction_T_max 0.8331
_exptl_absorpt_correction_T_min 0.6440
_exptl_absorpt_correction_type multi-scan
_exptl_absorpt_process_details '(SADABS; Bruker, 2003)'
_exptl_crystal_colour orange
_exptl_crystal_density_diffrn 1.919
_exptl_crystal_density_method 'not measured'
_exptl_crystal_description needle
_exptl_crystal_F_000 1968
_exptl_crystal_size_max 0.19
_exptl_crystal_size_mid 0.09
_exptl_crystal_size_min 0.08
_refine_diff_density_max 1.718
_refine_diff_density_min -0.894
_refine_ls_extinction_method none
_refine_ls_goodness_of_fit_ref 1.044
_refine_ls_hydrogen_treatment constr
_refine_ls_matrix_type full
_refine_ls_number_parameters 406
_refine_ls_number_reflns 6467
_refine_ls_number_restraints 0
_refine_ls_restrained_S_all 1.044
_refine_ls_R_factor_all 0.0593
_refine_ls_R_factor_gt 0.0407
_refine_ls_shift/su_max 0.001
_refine_ls_shift/su_mean 0.000
_refine_ls_structure_factor_coef Fsqd
_refine_ls_weighting_details 'calc w = 1/[\s^2^(Fo^2^)+(0.0249P)^2^+19.6317P] where P=(Fo^2^+2Fc^2^)/3'
_refine_ls_weighting_scheme calc
_refine_ls_wR_factor_gt 0.0804
_refine_ls_wR_factor_ref 0.0891
_reflns_number_gt 5127
_reflns_number_total 6467
_reflns_threshold_expression I>2\s(I)
_cod_data_source_file kj2099.cif
_cod_data_source_block I
_cod_original_cell_volume 3540.6(2)
_cod_original_sg_symbol_H-M 'P 21/c'
_cod_database_code 2219642
_cod_database_fobs_code 2219642

loop_
_symmetry_equiv_pos_as_xyz
'x, y, z'
'-x, y+1/2, -z+1/2'
'-x, -y, -z'
'x, -y-1/2, z-1/2'

loop_
_atom_site_type_symbol
_atom_site_label
_atom_site_fract_x
_atom_site_fract_y
_atom_site_fract_z
_atom_site_U_iso_or_equiv
_atom_site_adp_type
_atom_site_calc_flag
_atom_site_refinement_flags
_atom_site_occupancy
I I1 0.40578(3) 0.70275(3) 0.16010(2) 0.02613(11) Uani d . 1
I I2 0.17802(3) 0.84549(3) 0.06878(2) 0.02804(11) Uani d . 1
Rh Rh1 0.26222(3) 0.76934(3) 0.21248(3) 0.01917(11) Uani d . 1
Cl Cl1 -0.21560(15) 0.72551(15) -0.03714(13) 0.0578(5) Uani d . 1
Cl Cl2 -0.09542(19) 0.81404(16) -0.12019(13) 0.0693(6) Uani d . 1
P P1 0.36657(11) 0.73432(10) 0.34229(9) 0.0210(3) Uani d . 1
P P2 0.15974(11) 0.85820(10) 0.25875(9) 0.0222(3) Uani d . 1
F F1 0.1605(3) 0.6371(3) 0.2698(2) 0.0382(9) Uani d . 1
F F2 0.0631(3) 0.6945(3) 0.1569(3) 0.0465(10) Uani d . 1
F F3 0.2602(3) 0.5426(3) 0.1897(3) 0.0515(11) Uani d . 1
F F4 0.1739(3) 0.6128(3) 0.0763(2) 0.0405(10) Uani d . 1
F F5 0.0728(3) 0.4927(3) 0.1982(3) 0.0567(12) Uani d . 1
F F6 0.1130(3) 0.4474(3) 0.0965(3) 0.0611(12) Uani d . 1
F F7 -0.0005(3) 0.5454(3) 0.0795(3) 0.0596(12) Uani d . 1
C C1 0.3056(5) 0.7314(4) 0.4179(3) 0.0273(14) Uani d . 1
H H1A 0.2595 0.6797 0.4069 0.033 Uiso calc R 1
H H1B 0.3587 0.7220 0.4710 0.033 Uiso calc R 1
C C2 0.2453(5) 0.8132(4) 0.4224(3) 0.0310(15) Uani d . 1
H H2A 0.2308 0.8116 0.4731 0.037 Uiso calc R 1
H H2B 0.2874 0.8662 0.4239 0.037 Uiso calc R 1
C C3 0.1458(5) 0.8222(4) 0.3528(3) 0.0303(15) Uani d . 1
H H3A 0.1022 0.8652 0.3677 0.036 Uiso calc R 1
H H3B 0.1105 0.7644 0.3438 0.036 Uiso calc R 1
C C4 0.1655(5) 0.6691(4) 0.2002(4) 0.0308(15) Uani d . 1
C C5 0.1734(5) 0.5873(5) 0.1490(4) 0.0410(17) Uani d . 1
C C6 0.0904(6) 0.5178(5) 0.1333(5) 0.0447(19) Uani d . 1
C C11 0.4393(4) 0.6312(4) 0.3639(3) 0.0240(13) Uani d . 1
C C12 0.5436(4) 0.6318(4) 0.3805(3) 0.0256(13) Uani d . 1
H H12 0.5774 0.6856 0.3784 0.031 Uiso calc R 1
C C13 0.5984(5) 0.5530(4) 0.4002(4) 0.0303(15) Uani d . 1
H H13 0.6700 0.5537 0.4133 0.036 Uiso calc R 1
C C14 0.5499(5) 0.4747(4) 0.4007(4) 0.0332(15) Uani d . 1
H H14 0.5877 0.4213 0.4130 0.040 Uiso calc R 1
C C15 0.4454(5) 0.4732(4) 0.3834(4) 0.0378(16) Uani d . 1
H H15 0.4117 0.4189 0.3841 0.045 Uiso calc R 1
C C16 0.3908(5) 0.5514(4) 0.3652(4) 0.0313(15) Uani d . 1
H H16 0.3195 0.5505 0.3534 0.038 Uiso calc R 1
C C21 0.4605(4) 0.8225(4) 0.3763(3) 0.0226(13) Uani d . 1
C C22 0.4951(5) 0.8681(4) 0.3224(4) 0.0295(14) Uani d . 1
H H22 0.4700 0.8521 0.2673 0.035 Uiso calc R 1
C C23 0.5641(5) 0.9351(4) 0.3471(4) 0.0370(16) Uani d . 1
H H23 0.5869 0.9648 0.3094 0.044 Uiso calc R 1
C C24 0.6008(5) 0.9598(4) 0.4270(4) 0.0371(16) Uani d . 1
H H24 0.6484 1.0067 0.4441 0.044 Uiso calc R 1
C C25 0.5686(5) 0.9164(5) 0.4810(4) 0.0389(17) Uani d . 1
H H25 0.5942 0.9329 0.5360 0.047 Uiso calc R 1
C C26 0.4990(5) 0.8486(4) 0.4562(3) 0.0324(15) Uani d . 1
H H26 0.4769 0.8192 0.4945 0.039 Uiso calc R 1
C C31 0.2158(4) 0.9679(4) 0.2814(3) 0.0240(13) Uani d . 1
C C32 0.2921(5) 0.9957(4) 0.2548(4) 0.0289(14) Uani d . 1
H H32 0.3173 0.9563 0.2246 0.035 Uiso calc R 1
C C33 0.3326(5) 1.0796(5) 0.2713(4) 0.0364(16) Uani d . 1
H H33 0.3856 1.0973 0.2528 0.044 Uiso calc R 1
C C34 0.2961(5) 1.1377(4) 0.3145(4) 0.0345(15) Uani d . 1
H H34 0.3243 1.1953 0.3265 0.041 Uiso calc R 1
C C35 0.2180(5) 1.1117(5) 0.3404(4) 0.0396(17) Uani d . 1
H H35 0.1912 1.1520 0.3688 0.048 Uiso calc R 1
C C36 0.1792(5) 1.0274(4) 0.3249(4) 0.0335(15) Uani d . 1
H H36 0.1269 1.0095 0.3440 0.040 Uiso calc R 1
C C41 0.0291(4) 0.8820(4) 0.1963(3) 0.0226(13) Uani d . 1
C C42 -0.0519(5) 0.8303(4) 0.1997(4) 0.0287(14) Uani d . 1
H H42 -0.0388 0.7795 0.2333 0.034 Uiso calc R 1
C C43 -0.1512(5) 0.8523(5) 0.1544(4) 0.0389(17) Uani d . 1
H H43 -0.2057 0.8170 0.1574 0.047 Uiso calc R 1
C C44 -0.1708(5) 0.9251(5) 0.1052(4) 0.0395(17) Uani d . 1
H H44 -0.2387 0.9398 0.0736 0.047 Uiso calc R 1
C C45 -0.0917(5) 0.9766(5) 0.1018(4) 0.0372(16) Uani d . 1
H H45 -0.1057 1.0271 0.0680 0.045 Uiso calc R 1
C C46 0.0080(5) 0.9563(4) 0.1470(4) 0.0282(14) Uani d . 1
H H46 0.0617 0.9928 0.1443 0.034 Uiso calc R 1
C C51 -0.0967(5) 0.7705(5) -0.0287(4) 0.0471(19) Uani d . 1
H H51A -0.0442 0.7239 -0.0102 0.057 Uiso calc R 1
H H51B -0.0793 0.8179 0.0122 0.057 Uiso calc R 1

loop_
_atom_site_aniso_label
_atom_site_aniso_U_11
_atom_site_aniso_U_22
_atom_site_aniso_U_33
_atom_site_aniso_U_12
_atom_site_aniso_U_13
_atom_site_aniso_U_23
I1 0.0243(2) 0.0355(2) 0.0208(2) 0.00564(17) 0.01062(16) -0.00196(16)
I2 0.0282(2) 0.0369(2) 0.0225(2) 0.00667(18) 0.01317(17) 0.01052(17)
Rh1 0.0193(2) 0.0227(2) 0.0189(2) 0.00168(19) 0.01094(19) 0.00419(18)
Cl1 0.0378(11) 0.0687(14) 0.0676(14) -0.0103(10) 0.0192(10) -0.0100(11)
Cl2 0.0813(16) 0.0722(15) 0.0477(12) -0.0137(13) 0.0138(12) 0.0155(11)
P1 0.0232(8) 0.0236(8) 0.0193(8) 0.0041(6) 0.0113(6) 0.0057(6)
P2 0.0225(8) 0.0263(8) 0.0219(8) 0.0065(6) 0.0130(7) 0.0068(6)
F1 0.036(2) 0.049(2) 0.033(2) -0.0120(18) 0.0163(17) 0.0093(17)
F2 0.037(2) 0.043(2) 0.066(3) 0.0145(19) 0.027(2) 0.009(2)
F3 0.044(3) 0.052(3) 0.057(3) 0.025(2) 0.015(2) 0.002(2)
F4 0.047(2) 0.047(2) 0.029(2) -0.0219(19) 0.0155(18) 0.0021(17)
F5 0.073(3) 0.051(3) 0.055(3) -0.029(2) 0.033(2) 0.005(2)
F6 0.067(3) 0.044(3) 0.079(3) -0.004(2) 0.034(3) -0.018(2)
F7 0.039(3) 0.066(3) 0.075(3) -0.003(2) 0.020(2) 0.002(2)
C1 0.029(3) 0.039(4) 0.018(3) 0.011(3) 0.014(3) 0.008(3)
C2 0.039(4) 0.039(4) 0.024(3) 0.017(3) 0.021(3) 0.016(3)
C3 0.034(4) 0.040(4) 0.025(3) 0.017(3) 0.021(3) 0.011(3)
C4 0.027(3) 0.030(4) 0.043(4) 0.007(3) 0.022(3) 0.015(3)
C5 0.045(4) 0.045(4) 0.037(4) -0.007(4) 0.019(3) 0.003(3)
C6 0.052(5) 0.037(4) 0.060(5) -0.005(4) 0.038(4) 0.010(4)
C11 0.026(3) 0.027(3) 0.022(3) 0.006(3) 0.012(3) 0.003(2)
C12 0.026(3) 0.031(3) 0.022(3) 0.005(3) 0.012(3) 0.003(3)
C13 0.029(4) 0.037(4) 0.025(3) 0.009(3) 0.011(3) 0.008(3)
C14 0.045(4) 0.031(4) 0.029(4) 0.012(3) 0.020(3) 0.006(3)
C15 0.048(4) 0.025(4) 0.043(4) 0.004(3) 0.019(3) 0.010(3)
C16 0.030(4) 0.035(4) 0.034(4) 0.003(3) 0.016(3) 0.008(3)
C21 0.025(3) 0.022(3) 0.021(3) 0.009(2) 0.009(3) 0.002(2)
C22 0.029(3) 0.037(4) 0.019(3) -0.006(3) 0.004(3) -0.004(3)
C23 0.040(4) 0.036(4) 0.036(4) -0.009(3) 0.015(3) 0.002(3)
C24 0.030(4) 0.030(4) 0.044(4) -0.003(3) 0.004(3) -0.009(3)
C25 0.043(4) 0.038(4) 0.025(4) 0.008(3) -0.002(3) -0.007(3)
C26 0.043(4) 0.035(4) 0.018(3) 0.006(3) 0.009(3) 0.003(3)
C31 0.026(3) 0.028(3) 0.020(3) 0.005(3) 0.011(3) 0.005(2)
C32 0.034(4) 0.028(3) 0.027(3) -0.001(3) 0.014(3) -0.002(3)
C33 0.041(4) 0.041(4) 0.033(4) -0.005(3) 0.018(3) -0.001(3)
C34 0.032(4) 0.034(4) 0.034(4) -0.001(3) 0.008(3) -0.005(3)
C35 0.040(4) 0.042(4) 0.042(4) 0.002(3) 0.022(3) -0.009(3)
C36 0.031(4) 0.039(4) 0.038(4) -0.002(3) 0.021(3) -0.004(3)
C41 0.020(3) 0.025(3) 0.023(3) 0.003(2) 0.008(3) -0.002(2)
C42 0.033(4) 0.021(3) 0.037(4) -0.001(3) 0.018(3) -0.003(3)
C43 0.033(4) 0.039(4) 0.047(4) -0.004(3) 0.017(3) -0.007(3)
C44 0.025(4) 0.047(5) 0.041(4) 0.006(3) 0.006(3) -0.006(3)
C45 0.038(4) 0.039(4) 0.032(4) 0.011(3) 0.009(3) 0.008(3)
C46 0.025(3) 0.031(4) 0.030(3) 0.004(3) 0.011(3) 0.011(3)
C51 0.032(4) 0.064(5) 0.041(4) -0.009(4) 0.007(3) -0.001(4)

loop_
_atom_type_symbol
_atom_type_description
_atom_type_scat_dispersion_real
_atom_type_scat_dispersion_imag
_atom_type_scat_source
C C 0.0033 0.0016 'International Tables Vol C Tables 4.2.6.8 and 6.1.1.4'
H H 0.0000 0.0000 'International Tables Vol C Tables 4.2.6.8 and 6.1.1.4'
F F 0.0171 0.0103 'International Tables Vol C Tables 4.2.6.8 and 6.1.1.4'
P P 0.1023 0.0942 'International Tables Vol C Tables 4.2.6.8 and 6.1.1.4'
Rh Rh -1.1178 0.9187 'International Tables Vol C Tables 4.2.6.8 and 6.1.1.4'
I I -0.4742 1.8119 'International Tables Vol C Tables 4.2.6.8 and 6.1.1.4'
Cl Cl 0.1484 0.1585 'International Tables Vol C Tables 4.2.6.8 and 6.1.1.4'

loop_
_geom_angle_atom_site_label_1
_geom_angle_atom_site_label_2
_geom_angle_atom_site_label_3
_geom_angle
_geom_angle_publ_flag
C4 Rh1 P2 89.82(18) yes
C4 Rh1 P1 96.10(19) yes
P2 Rh1 P1 92.02(5) yes
C4 Rh1 I2 99.44(18) yes
P2 Rh1 I2 88.04(4) yes
P1 Rh1 I2 164.46(4) yes
C4 Rh1 I1 103.92(17) yes
P2 Rh1 I1 166.17(4) yes
P1 Rh1 I1 88.17(4) yes
I2 Rh1 I1 88.105(17) yes
C21 P1 C1 104.1(3) ?
C21 P1 C11 105.5(3) ?
C1 P1 C11 101.2(3) ?
C21 P1 Rh1 107.23(19) ?
C1 P1 Rh1 116.1(2) ?
C11 P1 Rh1 121.06(19) ?
C41 P2 C31 102.8(3) ?
C41 P2 C3 102.2(3) ?
C31 P2 C3 104.1(3) ?
C41 P2 Rh1 121.14(19) ?
C31 P2 Rh1 109.46(19) ?
C3 P2 Rh1 115.3(2) ?
C2 C1 P1 115.6(4) ?
C2 C1 H1A 108.4 ?
P1 C1 H1A 108.4 ?
C2 C1 H1B 108.4 ?
P1 C1 H1B 108.4 ?
H1A C1 H1B 107.5 ?
C3 C2 C1 113.8(5) ?
C3 C2 H2A 108.8 ?
C1 C2 H2A 108.8 ?
C3 C2 H2B 108.8 ?
C1 C2 H2B 108.8 ?
H2A C2 H2B 107.7 ?
C2 C3 P2 114.3(4) ?
C2 C3 H3A 108.7 ?
P2 C3 H3A 108.7 ?
C2 C3 H3B 108.7 ?
P2 C3 H3B 108.7 ?
H3A C3 H3B 107.6 ?
F1 C4 F2 103.1(4) ?
F1 C4 C5 106.6(5) ?
F2 C4 C5 99.3(5) ?
F1 C4 Rh1 114.9(4) ?
F2 C4 Rh1 112.0(4) ?
C5 C4 Rh1 118.8(4) ?
F4 C5 F3 110.5(5) ?
F4 C5 C6 106.2(6) ?
F3 C5 C6 103.9(6) ?
F4 C5 C4 110.9(5) ?
F3 C5 C4 108.4(5) ?
C6 C5 C4 116.7(6) ?
F5 C6 F6 110.1(6) ?
F5 C6 F7 106.6(6) ?
F6 C6 F7 102.9(6) ?
F5 C6 C5 113.8(6) ?
F6 C6 C5 110.0(6) ?
F7 C6 C5 112.8(6) ?
C12 C11 C16 119.2(6) ?
C12 C11 P1 120.6(5) ?
C16 C11 P1 120.2(5) ?
C11 C12 C13 119.8(6) ?
C11 C12 H12 120.1 ?
C13 C12 H12 120.1 ?
C14 C13 C12 120.5(6) ?
C14 C13 H13 119.7 ?
C12 C13 H13 119.7 ?
C13 C14 C15 120.2(6) ?
C13 C14 H14 119.9 ?
C15 C14 H14 119.9 ?
C16 C15 C14 119.5(6) ?
C16 C15 H15 120.2 ?
C14 C15 H15 120.2 ?
C15 C16 C11 120.8(6) ?
C15 C16 H16 119.6 ?
C11 C16 H16 119.6 ?
C26 C21 C22 117.1(6) ?
C26 C21 P1 121.7(5) ?
C22 C21 P1 121.1(4) ?
C23 C22 C21 121.5(6) ?
C23 C22 H22 119.2 ?
C21 C22 H22 119.2 ?
C22 C23 C24 120.0(6) ?
C22 C23 H23 120.0 ?
C24 C23 H23 120.0 ?
C25 C24 C23 119.7(6) ?
C25 C24 H24 120.1 ?
C23 C24 H24 120.1 ?
C24 C25 C26 120.3(6) ?
C24 C25 H25 119.8 ?
C26 C25 H25 119.8 ?
C25 C26 C21 121.2(6) ?
C25 C26 H26 119.4 ?
C21 C26 H26 119.4 ?
C32 C31 C36 118.2(6) ?
C32 C31 P2 122.0(5) ?
C36 C31 P2 119.8(5) ?
C31 C32 C33 121.3(6) ?
C31 C32 H32 119.3 ?
C33 C32 H32 119.3 ?
C34 C33 C32 119.9(6) ?
C34 C33 H33 120.0 ?
C32 C33 H33 120.0 ?
C33 C34 C35 119.6(6) ?
C33 C34 H34 120.2 ?
C35 C34 H34 120.2 ?
C36 C35 C34 120.1(6) ?
C36 C35 H35 120.0 ?
C34 C35 H35 120.0 ?
C35 C36 C31 120.8(6) ?
C35 C36 H36 119.6 ?
C31 C36 H36 119.6 ?
C46 C41 C42 118.7(6) ?
C46 C41 P2 119.5(4) ?
C42 C41 P2 121.7(5) ?
C43 C42 C41 120.6(6) ?
C43 C42 H42 119.7 ?
C41 C42 H42 119.7 ?
C44 C43 C42 120.1(6) ?
C44 C43 H43 120.0 ?
C42 C43 H43 120.0 ?
C43 C44 C45 119.7(6) ?
C43 C44 H44 120.1 ?
C45 C44 H44 120.1 ?
C44 C45 C46 121.2(6) ?
C44 C45 H45 119.4 ?
C46 C45 H45 119.4 ?
C45 C46 C41 119.7(6) ?
C45 C46 H46 120.2 ?
C41 C46 H46 120.2 ?
Cl1 C51 Cl2 112.3(4) ?
Cl1 C51 H51A 109.2 ?
Cl2 C51 H51A 109.2 ?
Cl1 C51 H51B 109.2 ?
Cl2 C51 H51B 109.2 ?
H51A C51 H51B 107.9 ?

loop_
_geom_bond_atom_site_label_1
_geom_bond_atom_site_label_2
_geom_bond_distance
_geom_bond_publ_flag
I1 Rh1 2.6920(6) yes
I2 Rh1 2.6743(6) yes
Rh1 C4 1.996(6) yes
Rh1 P2 2.3185(15) yes
Rh1 P1 2.3248(15) yes
Cl1 C51 1.760(7) ?
Cl2 C51 1.761(7) ?
P1 C21 1.826(6) ?
P1 C1 1.827(5) ?
P1 C11 1.830(6) ?
P2 C41 1.821(6) ?
P2 C31 1.821(6) ?
P2 C3 1.832(6) ?
F1 C4 1.353(7) ?
F2 C4 1.428(7) ?
F3 C5 1.362(8) ?
F4 C5 1.351(7) ?
F5 C6 1.317(8) ?
F6 C6 1.345(8) ?
F7 C6 1.367(9) ?
C1 C2 1.518(8) ?
C1 H1A 0.9900 ?
C1 H1B 0.9900 ?
C2 C3 1.517(8) ?
C2 H2A 0.9900 ?
C2 H2B 0.9900 ?
C3 H3A 0.9900 ?
C3 H3B 0.9900 ?
C4 C5 1.562(9) ?
C5 C6 1.522(10) ?
C11 C12 1.390(8) ?
C11 C16 1.390(8) ?
C12 C13 1.397(8) ?
C12 H12 0.9500 ?
C13 C14 1.368(9) ?
C13 H13 0.9500 ?
C14 C15 1.391(9) ?
C14 H14 0.9500 ?
C15 C16 1.386(9) ?
C15 H15 0.9500 ?
C16 H16 0.9500 ?
C21 C26 1.391(8) ?
C21 C22 1.396(8) ?
C22 C23 1.365(9) ?
C22 H22 0.9500 ?
C23 C24 1.383(9) ?
C23 H23 0.9500 ?
C24 C25 1.364(9) ?
C24 H24 0.9500 ?
C25 C26 1.378(9) ?
C25 H25 0.9500 ?
C26 H26 0.9500 ?
C31 C32 1.378(8) ?
C31 C36 1.394(8) ?
C32 C33 1.380(9) ?
C32 H32 0.9500 ?
C33 C34 1.379(9) ?
C33 H33 0.9500 ?
C34 C35 1.384(9) ?
C34 H34 0.9500 ?
C35 C36 1.376(9) ?
C35 H35 0.9500 ?
C36 H36 0.9500 ?
C41 C46 1.392(8) ?
C41 C42 1.399(8) ?
C42 C43 1.387(9) ?
C42 H42 0.9500 ?
C43 C44 1.373(10) ?
C43 H43 0.9500 ?
C44 C45 1.375(9) ?
C44 H44 0.9500 ?
C45 C46 1.385(8) ?
C45 H45 0.9500 ?
C46 H46 0.9500 ?
C51 H51A 0.9900 ?
C51 H51B 0.9900 ?
